data_7707736
loop_
_publ_author_name
'Jung, Mi-Hee'

_publ_section_title
;
 The red light emission in 2D
 (C<sub>4</sub>SH<sub>3</sub>CH<sub>2</sub>NH<sub>3</sub>)<sub>2</sub>SnI<sub>4</sub>
 and
 (C<sub>4</sub>OH<sub>7</sub>CH<sub>2</sub>NH<sub>3</sub>)<sub>2</sub>SnI<sub>4</sub>
 perovskites.
;
_journal_issue 29
_journal_name_full 'Dalton transactions (Cambridge, England : 2003)'
_journal_page_first 10261
_journal_page_last 10274
_journal_paper_doi 10.1039/d1dt01465j
_journal_volume 50
_journal_year 2021
_chemical_formula_sum 'C10 H16 I4 N2 S2 Sn'
_chemical_formula_weight 854.66
_space_group_crystal_system orthorhombic
_space_group_IT_number 61
_space_group_name_Hall '-P 2ac 2ab'
_space_group_name_H-M_alt 'P b c a'
_atom_sites_solution_hydrogens geom
_audit_creation_method SHELXL-2017/1
_audit_update_record
;
2021-06-16 deposited with the CCDC.	2021-06-29 downloaded from the CCDC.
;
_cell_angle_alpha 90
_cell_angle_beta 90
_cell_angle_gamma 90
_cell_formula_units_Z 4
_cell_length_a 8.7730(18)
_cell_length_b 8.6580(17)
_cell_length_c 28.961(6)
_cell_measurement_reflns_used 33699
_cell_measurement_temperature 293(2)
_cell_measurement_theta_max 33.749
_cell_measurement_theta_min 0.401
_cell_volume 2199.8(8)
_computing_cell_refinement 'HKL3000sm (Otwinowski & Minor, 1997)'
_computing_data_collection 'PAL BL2D-SMDC Program (Shin et. al, 2016)'
_computing_data_reduction 'HKL3000sm (Otwinowski & Minor, 1997)'
_computing_structure_refinement 'SHELXL-2017/1 (Sheldrick, 2017)'
_computing_structure_solution 'SHELXT 2018/2 (Sheldrick, 2018)'
_diffrn_ambient_temperature 293(2)
_diffrn_measured_fraction_theta_full 0.973
_diffrn_measured_fraction_theta_max 0.830
_diffrn_measurement_device_type 'Rayonix MX225HS CCD area detector'
_diffrn_measurement_method 'omega scan'
_diffrn_radiation_type synchrotron
_diffrn_radiation_wavelength 0.700
_diffrn_reflns_av_R_equivalents 0.1093
_diffrn_reflns_av_unetI/netI 0.0603
_diffrn_reflns_Laue_measured_fraction_full 0.973
_diffrn_reflns_Laue_measured_fraction_max 0.830
_diffrn_reflns_limit_h_max 12
_diffrn_reflns_limit_h_min -12
_diffrn_reflns_limit_k_max 11
_diffrn_reflns_limit_k_min -11
_diffrn_reflns_limit_l_max 42
_diffrn_reflns_limit_l_min -42
_diffrn_reflns_number 22122
_diffrn_reflns_point_group_measured_fraction_full 0.973
_diffrn_reflns_point_group_measured_fraction_max 0.830
_diffrn_reflns_theta_full 24.835
_diffrn_reflns_theta_max 33.555
_diffrn_reflns_theta_min 2.674
_diffrn_source 'PLSII 2D bending magnet'
_exptl_absorpt_coefficient_mu 6.589
_exptl_absorpt_correction_T_max 1.000
_exptl_absorpt_correction_T_min 0.682
_exptl_absorpt_correction_type empirical
_exptl_absorpt_process_details 'HKL3000sm Scalepack(Otwinowski et.al,2003)'
_exptl_crystal_colour purple
_exptl_crystal_density_diffrn 2.581
_exptl_crystal_description plate
_exptl_crystal_F_000 1536
_refine_diff_density_max 4.710
_refine_diff_density_min -9.534
_refine_diff_density_rms 1.452
_refine_ls_extinction_coef 0.175(11)
_refine_ls_extinction_expression Fc^*^=kFc[1+0.001xFc^2^\l^3^/sin(2\q)]^-1/4^
_refine_ls_extinction_method 'SHELXL-2017/1 (Sheldrick 2017)'
_refine_ls_goodness_of_fit_ref 1.208
_refine_ls_hydrogen_treatment constr
_refine_ls_matrix_type full
_refine_ls_number_parameters 89
_refine_ls_number_reflns 3767
_refine_ls_number_restraints 6
_refine_ls_restrained_S_all 1.210
_refine_ls_R_factor_all 0.1694
_refine_ls_R_factor_gt 0.1587
_refine_ls_shift/su_max 0.001
_refine_ls_shift/su_mean 0.000
_refine_ls_structure_factor_coef Fsqd
_refine_ls_weighting_details 'w=1/[\s^2^(Fo^2^)+(0.1967P)^2^+1.5687P] where P=(Fo^2^+2Fc^2^)/3'
_refine_ls_weighting_scheme calc
_refine_ls_wR_factor_gt 0.2828
_refine_ls_wR_factor_ref 0.2910
_reflns_Friedel_coverage 0.000
_reflns_number_gt 3353
_reflns_number_total 3767
_reflns_threshold_expression 'I > 2\s(I)'
_cod_data_source_file d1dt01465j2.cif
_cod_data_source_block TPMSnI2_SnO2_1_a
_cod_depositor_comments 'Adding full bibliography for 7707733--7707738.cif.'
_cod_database_code 7707736
_shelx_shelxl_version_number 2017/1
_shelx_space_group_comment
;
The symmetry employed for this shelxl refinement is uniquely defined
by the following loop, which should always be used as a source of
symmetry information in preference to the above space-group names.
They are only intended as comments.
;

loop_
_space_group_symop_operation_xyz
'x, y, z'
'-x+1/2, -y, z+1/2'
'-x, y+1/2, -z+1/2'
'x+1/2, -y+1/2, -z'
'-x, -y, -z'
'x-1/2, y, -z-1/2'
'x, -y-1/2, z-1/2'
'-x-1/2, y-1/2, z'

loop_
_atom_site_label
_atom_site_type_symbol
_atom_site_fract_x
_atom_site_fract_y
_atom_site_fract_z
_atom_site_U_iso_or_equiv
_atom_site_adp_type
_atom_site_occupancy
_atom_site_site_symmetry_order
_atom_site_calc_flag
_atom_site_refinement_flags_posn
_atom_site_refinement_flags_adp
_atom_site_refinement_flags_occupancy
_atom_site_disorder_assembly
_atom_site_disorder_group
Sn1 Sn 0.500000 0.500000 0.500000 0.0463(3) Uani 1 2 d S . P . .
N1 N 0.9319(8) 0.5723(10) 0.5921(3) 0.085(2) Uani 1 1 d D . . . .
H1A H 0.922668 0.558212 0.561787 0.127 Uiso 1 1 calc R U . . .
H1B H 0.842405 0.555321 0.605678 0.127 Uiso 1 1 calc R U . . .
H1C H 0.961594 0.668778 0.597658 0.127 Uiso 1 1 calc R U . . .
S1 S 0.9577(12) 0.3890(16) 0.6973(2) 0.255(6) Uani 1 1 d D . . . .
C1 C 1.018(3) 0.456(3) 0.7374(6) 0.210(16) Uani 1 1 d D . . . .
H1 H 0.976039 0.435248 0.766167 0.252 Uiso 1 1 calc R U . . .
I2 I 0.30222(5) 0.19705(6) 0.50273(2) 0.0577(3) Uani 1 1 d . . . . .
C2 C 1.142(2) 0.554(2) 0.7331(5) 0.142(7) Uani 1 1 d D . . . .
H2 H 1.202119 0.592154 0.757086 0.171 Uiso 1 1 calc R U . . .
I3 I 0.52829(9) 0.48728(8) 0.60898(2) 0.0685(3) Uani 1 1 d . . . . .
C3 C 1.1604(15) 0.5852(18) 0.6863(4) 0.110(4) Uani 1 1 d D . . . .
H3 H 1.226977 0.657549 0.673794 0.133 Uiso 1 1 calc R U . . .
C4 C 1.0601(17) 0.4880(14) 0.6605(3) 0.099(4) Uani 1 1 d D . . . .
C5 C 1.0451(14) 0.4647(15) 0.6105(3) 0.096(4) Uani 1 1 d D . . . .
H5A H 1.142574 0.482030 0.595549 0.116 Uiso 1 1 calc R U . . .
H5AB H 1.013664 0.359320 0.604223 0.116 Uiso 1 1 calc R U . . .

loop_
_atom_site_aniso_label
_atom_site_aniso_U_11
_atom_site_aniso_U_22
_atom_site_aniso_U_33
_atom_site_aniso_U_23
_atom_site_aniso_U_13
_atom_site_aniso_U_12
Sn1 0.0302(4) 0.0501(5) 0.0585(5) -0.00107(15) 0.00324(16) -0.00019(16)
N1 0.064(4) 0.095(6) 0.095(5) 0.015(4) 0.004(4) -0.005(4)
S1 0.258(11) 0.407(15) 0.100(3) 0.045(5) 0.018(4) -0.150(11)
C1 0.32(5) 0.21(3) 0.104(12) -0.046(15) 0.02(2) 0.04(3)
I2 0.0415(4) 0.0615(4) 0.0703(4) 0.00339(13) -0.00713(13) -0.01429(15)
C2 0.139(15) 0.162(16) 0.126(12) -0.030(11) -0.060(12) 0.007(12)
I3 0.0665(5) 0.0845(5) 0.0546(4) -0.00451(16) 0.00534(19) -0.00200(19)
C3 0.088(7) 0.155(12) 0.089(7) -0.025(7) -0.015(6) 0.011(8)
C4 0.117(12) 0.106(8) 0.072(6) 0.000(4) -0.010(6) 0.013(6)
C5 0.092(10) 0.126(11) 0.071(6) 0.027(6) -0.003(5) -0.011(7)

loop_
_atom_type_symbol
_atom_type_description
_atom_type_scat_dispersion_real
_atom_type_scat_dispersion_imag
_atom_type_scat_source
C C 0.0033 0.0016 'International Tables Vol C Tables 4.2.6.8 and 6.1.1.4'
H H 0.0000 0.0000 'International Tables Vol C Tables 4.2.6.8 and 6.1.1.4'
N N 0.0064 0.0033 'International Tables Vol C Tables 4.2.6.8 and 6.1.1.4'
S S 0.1235 0.1218 'International Tables Vol C Tables 4.2.6.8 and 6.1.1.4'
Sn Sn -0.6597 1.4093 'International Tables Vol C Tables 4.2.6.8 and 6.1.1.4'
I I -0.4611 1.7922 'International Tables Vol C Tables 4.2.6.8 and 6.1.1.4'

loop_
_geom_angle_atom_site_label_1
_geom_angle_atom_site_label_2
_geom_angle_atom_site_label_3
_geom_angle
_geom_angle_site_symmetry_1
_geom_angle_site_symmetry_3
_geom_angle_publ_flag
I2 Sn1 I2 180.0 5_666 . ?
I2 Sn1 I2 90.761(15) 5_666 8_665 ?
I2 Sn1 I2 89.239(15) . 8_665 ?
I2 Sn1 I2 89.239(15) 5_666 4_556 ?
I2 Sn1 I2 90.761(15) . 4_556 ?
I2 Sn1 I2 180.0 8_665 4_556 ?
I2 Sn1 I3 90.620(15) 5_666 . ?
I2 Sn1 I3 89.378(15) . . ?
I2 Sn1 I3 93.422(15) 8_665 . ?
I2 Sn1 I3 86.578(15) 4_556 . ?
I2 Sn1 I3 89.380(15) 5_666 5_666 ?
I2 Sn1 I3 90.622(15) . 5_666 ?
I2 Sn1 I3 86.578(15) 8_665 5_666 ?
I2 Sn1 I3 93.422(15) 4_556 5_666 ?
I3 Sn1 I3 180.0 . 5_666 ?
C1 S1 C4 96.6(11) . . ?
C2 C1 S1 118.6(15) . . ?
Sn1 I2 Sn1 156.072(19) . 4_456 ?
C1 C2 C3 107.1(14) . . ?
C2 C3 C4 109.0(12) . . ?
C3 C4 C5 130.7(12) . . ?
C3 C4 S1 107.8(9) . . ?
C5 C4 S1 121.4(10) . . ?
N1 C5 C4 109.4(10) . . ?

loop_
_geom_bond_atom_site_label_1
_geom_bond_atom_site_label_2
_geom_bond_distance
_geom_bond_site_symmetry_2
_geom_bond_publ_flag
Sn1 I2 3.1459(6) 5_666 ?
Sn1 I2 3.1459(6) . ?
Sn1 I2 3.1539(6) 8_665 ?
Sn1 I2 3.1539(6) 4_556 ?
Sn1 I3 3.1677(8) . ?
Sn1 I3 3.1678(8) 5_666 ?
N1 C5 1.462(9) . ?
S1 C1 1.402(10) . ?
S1 C4 1.637(15) . ?
C1 C2 1.386(10) . ?
C2 C3 1.392(9) . ?
C3 C4 1.428(9) . ?
C4 C5 1.469(9) . ?
